data_2011370
loop_
_publ_author_name
'Li, Chang-Zheng'
'Wang, Liu-Fang'
'Li, Yi-Zhi'
'Xia, Chun-Gu'
'Dai, Rong-Bin'

_publ_section_title
;
 <i>trans</i>-Tetraaquabis(5-fluorouracil-1-acetato-<i>O</i>)zinc(II)
 tetrahydrate
;
_journal_issue 9
_journal_name_full 'Acta Crystallographica Section C'
_journal_page_first e376
_journal_page_last e377
_journal_paper_doi 10.1107/S0108270100010593
_journal_volume 56
_journal_year 2000
_chemical_formula_iupac '[Zn (C6 H4 F N2 O4)2 (H2 O)4], 4H2 O'
_chemical_formula_moiety 'C12 H16 F2 N4 O12 Zn, 4H2 O'
_chemical_formula_structural '(Zn (C6 H4 F N2 O4)2 (H2 O)4) (H2 O)4'
_chemical_formula_sum 'C12 H24 F2 N4 O16 Zn'
_chemical_formula_weight 583.72
_chemical_name_systematic
;
Tetraaqua(5-fluoro-uracil-1-acetato-O)-zinc(II) tetrahydrate
;
_space_group_IT_number 14
_symmetry_cell_setting monoclinic
_symmetry_space_group_name_Hall '-P 2ybc'
_symmetry_space_group_name_H-M 'P 1 21/c 1'
_cell_angle_alpha 90.00
_cell_angle_beta 91.53(2)
_cell_angle_gamma 90.00
_cell_formula_units_Z 2
_cell_length_a 8.571(2)
_cell_length_b 12.102(2)
_cell_length_c 10.814(2)
_cell_measurement_reflns_used 25
_cell_measurement_temperature 293(2)
_cell_measurement_theta_max 16.92
_cell_measurement_theta_min 16.12
_cell_volume 1121.3(4)
_computing_cell_refinement 'CAD-4 SDP/VAX'
_computing_data_collection 'CAD-4 SDP/VAX (Enraf-Nonius, 1989)'
_computing_data_reduction 'TEXSAN (Molecular Structure Corporation, 1989)'
_computing_publication_material SHELXL97
_computing_structure_refinement 'SHELXL97 (Sheldrick, 1997)'
_computing_structure_solution 'SHELXS97 (Sheldrick, 1997)'
_diffrn_ambient_temperature 293(2)
_diffrn_measured_fraction_theta_full .999
_diffrn_measured_fraction_theta_max .999
_diffrn_measurement_device_type 'Enraf-Nonius CAD-4'
_diffrn_measurement_method \w/2\q
_diffrn_radiation_monochromator graphite
_diffrn_radiation_source 'fine-focus sealed tube'
_diffrn_radiation_type MoK\a
_diffrn_radiation_wavelength .71073
_diffrn_reflns_av_R_equivalents <0.0001
_diffrn_reflns_av_sigmaI/netI .1031
_diffrn_reflns_limit_h_max 10
_diffrn_reflns_limit_h_min 0
_diffrn_reflns_limit_k_max 14
_diffrn_reflns_limit_k_min 0
_diffrn_reflns_limit_l_max 12
_diffrn_reflns_limit_l_min -12
_diffrn_reflns_number 1986
_diffrn_reflns_theta_full 24.97
_diffrn_reflns_theta_max 24.97
_diffrn_reflns_theta_min 2.38
_diffrn_standards_decay_% none
_diffrn_standards_interval_count 390
_diffrn_standards_number 5
_exptl_absorpt_coefficient_mu 1.198
_exptl_absorpt_correction_T_max .887
_exptl_absorpt_correction_T_min .856
_exptl_absorpt_correction_type '\y scan'
_exptl_absorpt_process_details '(North et al., 1968)'
_exptl_crystal_colour colourless
_exptl_crystal_density_diffrn 1.729
_exptl_crystal_density_method 'not measured'
_exptl_crystal_description prismatic
_exptl_crystal_F_000 600
_exptl_crystal_size_max .35
_exptl_crystal_size_mid .15
_exptl_crystal_size_min .10
_refine_diff_density_max .55
_refine_diff_density_min -.48
_refine_ls_extinction_method none
_refine_ls_goodness_of_fit_ref .884
_refine_ls_hydrogen_treatment constr
_refine_ls_matrix_type full
_refine_ls_number_parameters 160
_refine_ls_number_reflns 1971
_refine_ls_number_restraints 0
_refine_ls_restrained_S_all .884
_refine_ls_R_factor_all .032
_refine_ls_R_factor_gt .030
_refine_ls_shift/su_max <0.001
_refine_ls_shift/su_mean .000
_refine_ls_structure_factor_coef Fsqd
_refine_ls_weighting_details 'calc w = 1/[\s^2^(Fo^2^)+(0.0200P)^2^+0.3500P] where P = (Fo^2^+2Fc^2^)/3'
_refine_ls_weighting_scheme calc
_refine_ls_wR_factor_ref .110
_reflns_number_gt 1804
_reflns_number_total 1971
_reflns_threshold_expression I>2\s(I)'
_cod_data_source_file qd0010.cif
_cod_data_source_block I
_cod_depositor_comments
;
The following automatic conversions were performed:
'_symmetry_cell_setting' value 'Monoclinic' changed to 'monoclinic'
according to '/home/saulius/struct/CIF-dictionaries/cif_core.dic'
dictionary named 'cif_core.dic' version 2.4.1 from 2010-06-29.

Automatic conversion script
Id: cif_fix_enum 1527 2010-12-29 10:47:43Z saulius 

The following automatic conversions were performed:

'_symmetry_cell_setting' value 'Monoclinic' changed to 'monoclinic'
according to /home/saulius/struct/CIF-dictionaries/cif_core.dic
dictionary named 'cif_core.dic' version 2.4.1 from 2010-06-29.

Automatic conversion script
Id: cif_fix_values 1715 2011-07-08 13:25:40Z adriana 
;
_cod_original_sg_symbol_H-M 'P 21/c'
_cod_database_code 2011370
_cod_database_fobs_code 2011370

loop_
_symmetry_equiv_pos_as_xyz
'x, y, z'
'x, -y+1/2, z+1/2'
'-x, -y, -z'
'-x, y-1/2, -z-1/2'

loop_
_atom_site_label
_atom_site_fract_x
_atom_site_fract_y
_atom_site_fract_z
_atom_site_U_iso_or_equiv
_atom_site_adp_type
_atom_site_calc_flag
_atom_site_refinement_flags
_atom_site_occupancy
_atom_site_disorder_assembly
_atom_site_disorder_group
_atom_site_type_symbol
Zn .5000 .0000 .0000 .02679(18) Uani d S 1 . . Zn
O1 .3934(2) .14660(15) .04207(16) .0432(4) Uani d . 1 . . O
H1A .4217 .2026 -.0161 .080 Uiso d R 1 . . H
H1B .2823 .1366 .0389 .080 Uiso d R 1 . . H
O2 .39370(19) -.08046(14) .15730(14) .0355(4) Uani d . 1 . . O
H2A .4555 -.0943 .2310 .080 Uiso d R 1 . . H
H2B .3055 -.1280 .1423 .080 Uiso d R 1 . . H
O3 .68485(17) .03750(15) .11931(14) .0324(4) Uani d . 1 . . O
O4 .8557(2) .10744(16) -.01108(14) .0426(4) Uani d . 1 . . O
O5 .9746(2) -.11378(15) .30007(16) .0442(4) Uani d . 1 . . O
O6 .6752(3) -.04443(16) .62989(17) .0526(5) Uani d . 1 . . O
N1 .8739(2) .05929(16) .31804(17) .0316(4) Uani d . 1 . . N
N2 .8268(2) -.07540(16) .46500(17) .0336(4) Uani d . 1 . . N
H2 .8436 -.1442 .4939 .080 Uiso d R 1 . . H
F .6286(3) .16990(16) .5513(2) .0841(7) Uani d . 1 . . F
C1 .8130(2) .07815(17) .09320(18) .0276(5) Uani d . 1 . . C
C2 .9324(3) .0932(2) .1989(2) .0353(5) Uani d . 1 . . C
H21 1.0205 .0472 .1816 .080 Uiso d R 1 . . H
H22 .9683 .1683 .2027 .080 Uiso d R 1 . . H
C3 .8961(3) -.04763(19) .3557(2) .0305(5) Uani d . 1 . . C
C4 .7330(4) -.00951(19) .5357(3) .0378(6) Uani d . 1 . . C
C5 .7160(3) .0995(2) .4867(2) .0453(6) Uani d . 1 . . C
C6 .7807(3) .1302(2) .3822(2) .0414(6) Uani d . 1 . . C
H6 .7568 .2020 .3490 .080 Uiso d R 1 . . H
O7 .6117(3) -.25260(17) .74034(18) .0570(5) Uani d . 1 . . O
H7A .6337 -.1825 .7031 .080 Uiso d R 1 . . H
H7B .5874 -.2401 .8254 .080 Uiso d R 1 . . H
O8 .88444(18) -.28662(13) .56606(14) .0361(4) Uani d . 1 . . O
H8A .8245 -.2954 .6391 .080 Uiso d R 1 . . H
H8B .9936 -.2915 .5876 .080 Uiso d R 1 . . H

loop_
_atom_site_aniso_label
_atom_site_aniso_U_11
_atom_site_aniso_U_22
_atom_site_aniso_U_33
_atom_site_aniso_U_12
_atom_site_aniso_U_13
_atom_site_aniso_U_23
Zn .0260(3) .0322(3) .0218(3) -.00206(11) -.00574(16) -.00023(11)
O1 .0448(10) .0430(9) .0413(10) .0105(7) -.0104(8) -.0098(7)
O2 .0373(9) .0448(9) .0243(8) -.0030(7) -.0034(6) .0022(7)
O3 .0283(8) .0457(9) .0229(8) -.0083(7) -.0064(6) .0020(7)
O4 .0388(9) .0636(11) .0250(8) -.0144(8) -.0062(7) .0077(8)
O5 .0515(11) .0480(10) .0331(9) .0094(8) .0035(8) -.0052(7)
O6 .0741(14) .0476(11) .0371(10) -.0026(9) .0209(9) -.0039(8)
N1 .0357(10) .0371(10) .0214(9) -.0038(8) -.0087(7) .0012(8)
N2 .0423(11) .0306(9) .0278(10) .0006(8) -.0013(8) -.0007(7)
F .1155(17) .0577(11) .0816(14) .0374(11) .0485(13) .0043(10)
C1 .0308(11) .0282(10) .0234(11) -.0028(8) -.0070(9) -.0011(8)
C2 .0315(12) .0482(13) .0255(11) -.0104(10) -.0100(9) .0065(9)
C3 .0323(12) .0353(13) .0233(11) -.0028(9) -.0099(9) -.0045(9)
C4 .0409(15) .0387(14) .0338(15) -.0032(9) -.0005(12) -.0057(9)
C5 .0544(16) .0383(13) .0434(14) .0121(11) .0055(12) -.0064(11)
C6 .0482(14) .0342(12) .0413(13) .0044(10) -.0064(11) .0014(10)
O7 .0814(15) .0524(11) .0372(9) -.0142(10) .0046(9) -.0089(9)
O8 .0326(9) .0423(9) .0334(8) .0027(6) -.0012(7) .0049(7)

loop_
_atom_type_symbol
_atom_type_description
_atom_type_scat_dispersion_real
_atom_type_scat_dispersion_imag
_atom_type_scat_source
C C .0033 .0016 'International Tables Vol C Tables 4.2.6.8 and 6.1.1.4'
H H .0000 .0000 'International Tables Vol C Tables 4.2.6.8 and 6.1.1.4'
F F .0171 .0103 'International Tables Vol C Tables 4.2.6.8 and 6.1.1.4'
N N .0061 .0033 'International Tables Vol C Tables 4.2.6.8 and 6.1.1.4'
O O .0106 .0060 'International Tables Vol C Tables 4.2.6.8 and 6.1.1.4'
Zn Zn .2839 1.4301 'International Tables Vol C Tables 4.2.6.8 and 6.1.1.4'

loop_
_geom_angle_atom_site_label_1
_geom_angle_atom_site_label_2
_geom_angle_atom_site_label_3
_geom_angle_site_symmetry_1
_geom_angle_site_symmetry_3
_geom_angle
_geom_angle_publ_flag
O1 Zn O1 . 3_655 180.0 y
O1 Zn O3 . 3_655 89.42(7) y
O1 Zn O3 3_655 3_655 90.58(7) y
O1 Zn O3 . . 90.58(7) y
O1 Zn O3 3_655 . 89.42(7) y
O3 Zn O3 3_655 . 180.0 y
O1 Zn O2 . 3_655 89.12(7) y
O1 Zn O2 3_655 3_655 90.88(7) y
O3 Zn O2 3_655 3_655 86.58(6) y
O3 Zn O2 . 3_655 93.42(6) y
O1 Zn O2 . . 90.88(7) y
O1 Zn O2 3_655 . 89.12(7) y
O3 Zn O2 3_655 . 93.42(6) y
O3 Zn O2 . . 86.58(6) y
O2 Zn O2 3_655 . 180.0 y
Zn O1 H1A . . 110.0 ?
Zn O1 H1B . . 109.3 ?
H1A O1 H1B . . 109.5 ?
Zn O2 H2A . . 119.5 ?
Zn O2 H2B . . 118.6 ?
H2A O2 H2B . . 116.8 ?
C1 O3 Zn . . 127.76(13) n
C3 N1 C6 . . 121.2(2) n
C3 N1 C2 . . 118.82(19) n
C6 N1 C2 . . 119.4(2) n
C4 N2 C3 . . 127.3(2) n
C4 N2 H2 . . 115.7 ?
C3 N2 H2 . . 117.1 ?
O3 C1 O4 . . 126.93(19) n
O3 C1 C2 . . 117.17(18) n
O4 C1 C2 . . 115.89(18) n
N1 C2 C1 . . 112.95(17) n
N1 C2 H21 . . 107.5 ?
C1 C2 H21 . . 107.5 ?
N1 C2 H22 . . 110.3 ?
C1 C2 H22 . . 110.6 ?
H21 C2 H22 . . 107.7 ?
O5 C3 N1 . . 123.3(2) n
O5 C3 N2 . . 121.4(2) n
N1 C3 N2 . . 115.3(2) n
O6 C4 N2 . . 121.2(2) n
O6 C4 C5 . . 126.2(2) n
N2 C4 C5 . . 112.6(2) n
C6 C5 F . . 121.2(2) n
C6 C5 C4 . . 122.3(2) n
F C5 C4 . . 116.5(2) n
C5 C6 N1 . . 121.3(2) n
C5 C6 H6 . . 118.8 ?
N1 C6 H6 . . 119.9 ?
H7A O7 H7B . . 108.2 ?
H8A O8 H8B . . 109.5 ?

loop_
_geom_bond_atom_site_label_1
_geom_bond_atom_site_label_2
_geom_bond_site_symmetry_2
_geom_bond_distance
_geom_bond_publ_flag
Zn O1 . 2.0521(17) y
Zn O1 3_655 2.0521(17) n
Zn O3 3_655 2.0668(15) n
Zn O3 . 2.0668(15) y
Zn O2 3_655 2.1806(16) n
Zn O2 . 2.1806(16) y
O1 H1A . .9600 ?
O1 H1B . .9600 ?
O2 H2A . .9600 ?
O2 H2B . .9600 ?
O3 C1 . 1.243(3) n
O4 C1 . 1.246(3) n
O5 C3 . 1.216(3) n
O6 C4 . 1.220(3) n
N1 C3 . 1.368(3) n
N1 C6 . 1.373(3) n
N1 C2 . 1.454(3) n
N2 C4 . 1.378(3) n
N2 C3 . 1.378(3) n
N2 H2 . .9000 ?
F C5 . 1.342(3) n
C1 C2 . 1.524(3) n
C2 H21 . .9600 ?
C2 H22 . .9600 ?
C4 C5 . 1.428(4) n
C5 C6 . 1.325(4) n
C6 H6 . .9600 ?
O7 H7A . .9600 ?
O7 H7B . .9600 ?
O8 H8A . .9599 ?
O8 H8B . .9600 ?

loop_
_geom_hbond_atom_site_label_D
_geom_hbond_atom_site_label_H
_geom_hbond_atom_site_label_A
_geom_hbond_site_symmetry_A
_geom_hbond_distance_DH
_geom_hbond_distance_HA
_geom_hbond_distance_DA
_geom_hbond_angle_DHA
N2 H2 O8 1_555 .90 1.92 2.818(3) 176.1
O7 H7A O6 1_555 .96 1.89 2.847(3) 179.5
O8 H8A O7 1_555 .96 2.21 3.070(3) 148.0
O1 H1A F 2_554 .96 2.45 2.999(3) 116.3
O1 H1A O7 4_666 .96 2.49 3.288(3) 140.0
O1 H1B O8 4_666 .96 2.03 2.747(2) 130.3
O2 H2A O7 2_544 .96 2.29 2.879(3) 119.2
O2 H2B O4 3_655 .96 1.97 2.645(2) 125.4
O7 H7B O1 3_656 .96 1.83 2.681(2) 146.1
O7 H7B F 4_657 .96 2.55 3.232(3) 127.7
O8 H8A O5 2_545 .96 2.40 2.890(2) 111.0
O8 H8B O4 4_756 .96 1.98 2.651(2) 125.4

loop_
_geom_torsion_atom_site_label_1
_geom_torsion_atom_site_label_2
_geom_torsion_atom_site_label_3
_geom_torsion_atom_site_label_4
_geom_torsion_site_symmetry_1
_geom_torsion
_geom_torsion_publ_flag
O1 Zn O3 C1 . -97.5(2) n
O1 Zn O3 C1 3_655 82.5(2) n
O3 Zn O3 C1 3_655 14E1(10) n
O2 Zn O3 C1 3_655 -8.4(2) n
O2 Zn O3 C1 . 171.6(2) n
Zn O3 C1 O4 . 1.8(4) n
Zn O3 C1 C2 . -177.48(15) n
C3 N1 C2 C1 . 90.6(2) n
C6 N1 C2 C1 . -80.9(3) n
O3 C1 C2 N1 . -1.7(3) n
O4 C1 C2 N1 . 178.9(2) n
C6 N1 C3 O5 . 178.2(2) n
C2 N1 C3 O5 . 6.9(3) n
C6 N1 C3 N2 . -3.8(3) n
C2 N1 C3 N2 . -175.18(18) n
C4 N2 C3 O5 . -178.7(2) n
C4 N2 C3 N1 . 3.4(3) n
C3 N2 C4 O6 . 178.3(2) n
C3 N2 C4 C5 . -2.4(4) n
O6 C4 C5 C6 . -178.7(3) n
N2 C4 C5 C6 . 2.1(4) n
O6 C4 C5 F . .4(5) n
N2 C4 C5 F . -178.8(3) n
F C5 C6 N1 . 178.0(3) n
C4 C5 C6 N1 . -2.9(4) n
C3 N1 C6 C5 . 3.8(4) n
C2 N1 C6 C5 . 175.1(2) n
